data_2009187
loop_
_publ_author_name
'Ajit Kumar Mahapatra'
'Avijit Adak'
'Shyamaprosad Goswami'
'Gur Dayal Nigam'
'Kandasamy Chinnakali'
'S. Shanmuga Sundara Raj'
'Ibrahim Abdul Razak'
'Hoong-Kun Fun'

_publ_section_title
;
 5-Nitroisophthalic acid hydrate
;
_journal_issue 11
_journal_name_full 'Acta Crystallographica Section C'
_journal_page_first 1845
_journal_page_last 1847
_journal_paper_doi 10.1107/S0108270199009105
_journal_volume 55
_journal_year 1999
_chemical_formula_sum 'C8 H7 N O7'
_chemical_formula_weight 229.15
_chemical_name_systematic
;
5-Nitroisophthalic acid hydrate
;
_space_group_IT_number 60
_symmetry_cell_setting orthorhombic
_symmetry_space_group_name_Hall '-P 2n 2ab'
_symmetry_space_group_name_H-M 'P b c n'
_audit_creation_method SHELXL-97
_cell_angle_alpha 90.00
_cell_angle_beta 90.00
_cell_angle_gamma 90.00
_cell_formula_units_Z 8
_cell_length_a 28.1940(10)
_cell_length_b 9.5793(4)
_cell_length_c 6.9050(3)
_cell_measurement_reflns_used 3787
_cell_measurement_temperature 293(2)
_cell_measurement_theta_max 28.30
_cell_measurement_theta_min 1.44
_cell_volume 1864.89(13)
_computing_cell_refinement 'SAINT (Siemens, 1996)'
_computing_data_collection 'SMART (Siemens, 1996)'
_computing_data_reduction SAINT
_computing_molecular_graphics SHELXTL
_computing_publication_material 'SHELXTL and PLATON (Spek, 1990)'
_computing_structure_refinement SHELXTL
_computing_structure_solution 'SHELXTL (Sheldrick, 1997)'
_diffrn_ambient_temperature 293(2)
_diffrn_detector_area_resol_mean 8.33
_diffrn_measurement_device 'Siemens SMART CCD area detector'
_diffrn_measurement_method '\w scans'
_diffrn_radiation_monochromator graphite
_diffrn_radiation_source 'fine-focus sealed tube'
_diffrn_radiation_type MoK\a
_diffrn_radiation_wavelength 0.71073
_diffrn_reflns_av_R_equivalents 0.073
_diffrn_reflns_av_sigmaI/netI 0.054
_diffrn_reflns_limit_h_max 37
_diffrn_reflns_limit_h_min 0
_diffrn_reflns_limit_k_max 12
_diffrn_reflns_limit_k_min 0
_diffrn_reflns_limit_l_max 9
_diffrn_reflns_limit_l_min 0
_diffrn_reflns_number 11779
_diffrn_reflns_theta_max 28.3
_diffrn_reflns_theta_min 1.44
_diffrn_standards_decay_% negligible
_exptl_absorpt_coefficient_mu 0.147
_exptl_absorpt_correction_type none
_exptl_crystal_colour colourless
_exptl_crystal_density_diffrn 1.632
_exptl_crystal_density_method 'not measured'
_exptl_crystal_description plate
_exptl_crystal_F_000 944
_exptl_crystal_size_max 0.36
_exptl_crystal_size_mid 0.26
_exptl_crystal_size_min 0.06
_refine_diff_density_max 0.29
_refine_diff_density_min -0.20
_refine_ls_extinction_coef 0.0040(7)
_refine_ls_extinction_method 'SHELXTL (Sheldrick, 1997)'
_refine_ls_goodness_of_fit_ref 1.03
_refine_ls_hydrogen_treatment refall
_refine_ls_matrix_type full
_refine_ls_number_parameters 174
_refine_ls_number_reflns 2323
_refine_ls_number_restraints 0
_refine_ls_restrained_S_all 1.03
_refine_ls_R_factor_all 0.105
_refine_ls_R_factor_gt 0.056
_refine_ls_shift/su_max <0.001
_refine_ls_shift/su_mean 0.00
_refine_ls_structure_factor_coef Fsqd
_refine_ls_weighting_details 'calc w = 1/[\s^2^(Fo^2^)+(0.0353P)^2^+1.1634P] where P=(Fo^2^+2Fc^2^)/3'
_refine_ls_weighting_scheme calc
_refine_ls_wR_factor_ref 0.127
_reflns_number_gt 1446
_reflns_number_total 2323
_reflns_threshold_expression I>2\s(I)
_cod_data_source_file sk1301.cif
_cod_data_source_block I
_cod_original_cell_volume 1864.90(10)
_cod_original_formula_sum 'C8 H5 N O6 , H2 O'
_cod_database_code 2009187

loop_
_symmetry_equiv_pos_as_xyz
'x, y, z'
'-x+1/2, -y+1/2, z+1/2'
'x+1/2, -y+1/2, -z'
'-x, y, -z+1/2'
'-x, -y, -z'
'x+1/2, y+1/2, -z+1/2'
'-x+1/2, y+1/2, z'
'x, -y, z+1/2'

loop_
_atom_site_label
_atom_site_fract_x
_atom_site_fract_y
_atom_site_fract_z
_atom_site_U_iso_or_equiv
_atom_site_adp_type
_atom_site_calc_flag
_atom_site_refinement_flags
_atom_site_occupancy
_atom_site_disorder_assembly
_atom_site_disorder_group
_atom_site_type_symbol
O1 .24769(6) .03508(18) .4566(3) .0527(5) Uani d . 1 . . O
O1W .48662(9) -.2977(2) .0072(5) .0920(10) Uani d . 1 . . O
O2 .22975(6) .2320(2) .3227(4) .0718(7) Uani d . 1 . . O
O3 .36252(6) .54489(17) .2156(3) .0532(5) Uani d . 1 . . O
O4 .43108(6) .46188(16) .1032(3) .0582(6) Uani d . 1 . . O
O5 .45094(6) -.05306(17) .0924(3) .0498(5) Uani d . 1 . . O
O6 .39285(6) -.19240(16) .1934(3) .0523(5) Uani d . 1 . . O
N1 .25781(7) .1393(2) .3640(3) .0428(5) Uani d . 1 . . N
C1 .30716(7) .1549(2) .2970(3) .0329(5) Uani d . 1 . . C
C2 .32452(8) .2880(2) .2648(4) .0362(6) Uani d . 1 . . C
C3 .37090(8) .3024(2) .2015(4) .0343(5) Uani d . 1 . . C
C4 .39863(8) .1843(2) .1686(4) .0344(5) Uani d . 1 . . C
C5 .38012(8) .0518(2) .2013(3) .0318(5) Uani d . 1 . . C
C6 .33401(8) .0362(2) .2684(3) .0332(5) Uani d . 1 . . C
C7 .39182(9) .4436(2) .1678(4) .0397(6) Uani d . 1 . . C
C8 .40867(8) -.0769(2) .1631(4) .0355(6) Uani d . 1 . . C
H2 .3044(9) .364(3) .285(4) .047(7) Uiso d . 1 . . H
H4 .4297(9) .195(2) .122(4) .042(7) Uiso d . 1 . . H
H6 .3203(8) -.054(2) .289(3) .042(7) Uiso d . 1 . . H
H1O3 .3767(12) .631(4) .202(5) .092(11) Uiso d . 1 . . H
H1O5 .4675(11) -.139(4) .068(5) .088(11) Uiso d . 1 . . H
H1W1 .4676(16) -.363(5) .044(6) .130(17) Uiso d . 1 . . H
H2W1 .5132(17) -.333(4) -.028(7) .133(17) Uiso d . 1 . . H

loop_
_atom_site_aniso_label
_atom_site_aniso_U_11
_atom_site_aniso_U_22
_atom_site_aniso_U_33
_atom_site_aniso_U_12
_atom_site_aniso_U_13
_atom_site_aniso_U_23
O1 .0457(10) .0414(10) .0711(14) -.0099(8) .0117(9) .0057(10)
O1W .0570(14) .0347(11) .184(3) .0031(9) .0466(17) -.0091(15)
O2 .0368(10) .0408(11) .138(2) .0084(8) .0091(11) .0100(12)
O3 .0534(11) .0187(8) .0876(15) -.0008(7) .0138(10) -.0006(9)
O4 .0506(11) .0279(9) .0960(17) -.0057(7) .0229(11) .0021(10)
O5 .0398(10) .0298(9) .0798(14) .0026(7) .0126(9) -.0067(9)
O6 .0581(12) .0194(9) .0794(15) -.0008(7) .0147(10) .0009(9)
N1 .0355(11) .0303(11) .0627(15) -.0031(8) .0037(10) -.0038(10)
C1 .0302(11) .0255(11) .0431(14) -.0018(8) .0000(10) -.0006(10)
C2 .0352(13) .0216(10) .0517(16) .0030(9) .0002(11) .0000(10)
C3 .0383(12) .0211(11) .0436(14) -.0027(8) -.0003(11) .0013(10)
C4 .0337(12) .0251(11) .0445(15) -.0030(9) .0048(11) -.0016(10)
C5 .0357(11) .0228(10) .0368(14) -.0004(8) -.0002(10) -.0006(10)
C6 .0370(12) .0213(11) .0415(14) -.0056(8) -.0021(10) -.0007(10)
C7 .0430(14) .0223(11) .0539(16) -.0021(10) .0046(11) -.0006(11)
C8 .0385(13) .0256(11) .0423(15) .0002(9) .0007(10) -.0024(10)

loop_
_atom_type_symbol
_atom_type_description
_atom_type_scat_dispersion_real
_atom_type_scat_dispersion_imag
_atom_type_scat_source
C C 0.0033 0.0016 'International Tables Vol C Tables 4.2.6.8 and 6.1.1.4'
H H 0.0000 0.0000 'International Tables Vol C Tables 4.2.6.8 and 6.1.1.4'
N N 0.0061 0.0033 'International Tables Vol C Tables 4.2.6.8 and 6.1.1.4'
O O 0.0106 0.0060 'International Tables Vol C Tables 4.2.6.8 and 6.1.1.4'

loop_
_geom_angle_atom_site_label_1
_geom_angle_atom_site_label_2
_geom_angle_atom_site_label_3
_geom_angle
H1W1 O1W H2W1 110(4)
C7 O3 H1O3 111(2)
C8 O5 H1O5 111.0(19)
O1 N1 O2 124.4(2)
O1 N1 C1 117.92(19)
O2 N1 C1 117.7(2)
C6 C1 C2 122.8(2)
C6 C1 N1 118.65(18)
C2 C1 N1 118.51(18)
C1 C2 C3 118.45(19)
C1 C2 H2 118.5(15)
C3 C2 H2 123.0(15)
C2 C3 C4 119.98(19)
C2 C3 C7 120.80(19)
C4 C3 C7 119.2(2)
C5 C4 C3 120.3(2)
C5 C4 H4 120.5(14)
C3 C4 H4 119.2(14)
C6 C5 C4 120.3(2)
C6 C5 C8 118.28(18)
C4 C5 C8 121.4(2)
C1 C6 C5 118.19(19)
C1 C6 H6 120.0(14)
C5 C6 H6 121.8(14)
O4 C7 O3 124.2(2)
O4 C7 C3 123.5(2)
O3 C7 C3 112.4(2)
O6 C8 O5 124.0(2)
O6 C8 C5 121.6(2)
O5 C8 C5 114.33(19)

loop_
_geom_bond_atom_site_label_1
_geom_bond_atom_site_label_2
_geom_bond_site_symmetry_2
_geom_bond_distance
_geom_bond_publ_flag
O1 N1 . 1.220(3) yes
O1W H1W1 . .86(5) ?
O1W H2W1 . .86(5) ?
O2 N1 . 1.223(3) yes
O3 C7 . 1.316(3) yes
O3 H1O3 . .92(4) ?
O4 C7 . 1.206(3) yes
O5 C8 . 1.308(3) yes
O5 H1O5 . .96(3) ?
O6 C8 . 1.211(3) yes
N1 C1 . 1.474(3) yes
C1 C6 . 1.380(3) ?
C1 C2 . 1.384(3) ?
C2 C3 . 1.386(3) ?
C2 H2 . .93(2) ?
C3 C4 . 1.394(3) ?
C3 C7 . 1.494(3) ?
C4 C5 . 1.391(3) ?
C4 H4 . .94(2) ?
C5 C6 . 1.388(3) ?
C5 C8 . 1.496(3) ?
C6 H6 . .96(2) ?

loop_
_geom_hbond_atom_site_label_D
_geom_hbond_atom_site_label_H
_geom_hbond_atom_site_label_A
_geom_hbond_site_symmetry_A
_geom_hbond_distance_DH
_geom_hbond_distance_HA
_geom_hbond_distance_DA
_geom_hbond_angle_DHA
_geom_hbond_publ_flag
O5 H1O5 O1W 1_555 0.96(4) 1.67(4) 2.617(3) 169(3) yes
O1W H1W1 O4 1_545 0.86(5) 2.01(5) 2.863(3) 170(4) yes
O3 H1O3 O6 1_565 0.92(4) 1.75(4) 2.662(2) 169(3) yes
C2 H2 O1 7_555 0.93(3) 2.50(3) 3.391(3) 160(2) yes
C6 H6 O2 7_545 0.96(2) 2.50(2) 3.444(3) 169(2) yes
O1W H2W1 O4 5_655 0.86(5) 2.06(4) 2.905(3) 166(4) yes

loop_
_geom_torsion_atom_site_label_1
_geom_torsion_atom_site_label_2
_geom_torsion_atom_site_label_3
_geom_torsion_atom_site_label_4
_geom_torsion
_geom_torsion_publ_flag
O1 N1 C1 C6 26.2(3) yes
O2 N1 C1 C6 -153.7(2) ?
O1 N1 C1 C2 -154.0(2) ?
O2 N1 C1 C2 26.1(3) yes
C6 C1 C2 C3 -0.1(4) ?
N1 C1 C2 C3 -179.9(2) ?
C1 C2 C3 C4 1.1(4) ?
C1 C2 C3 C7 -178.9(2) ?
C2 C3 C4 C5 -0.8(4) ?
C7 C3 C4 C5 179.2(2) ?
C3 C4 C5 C6 -0.5(4) ?
C3 C4 C5 C8 178.6(2) ?
C2 C1 C6 C5 -1.2(4) ?
N1 C1 C6 C5 178.7(2) ?
C4 C5 C6 C1 1.4(3) ?
C8 C5 C6 C1 -177.7(2) ?
C2 C3 C7 O4 -176.0(3) ?
C4 C3 C7 O4 4.0(4) yes
C2 C3 C7 O3 3.7(4) yes
C4 C3 C7 O3 -176.3(2) ?
C6 C5 C8 O6 -1.6(4) yes
C4 C5 C8 O6 179.2(3) ?
C6 C5 C8 O5 177.2(2) ?
C4 C5 C8 O5 -2.0(3) yes

loop_
_cod_related_entry_id
_cod_related_entry_database
_cod_related_entry_code
1 ChemSpider 21105635
